data_4125788
loop_
_publ_author_name
'Ro\,sca, Drago\,s-Adrian'
'Radkowski, Karin'
'Wolf, Larry M.'
'Wagh, Minal'
'Goddard, Richard'
'Thiel, Walter'
'F\"urstner, Alois'

_publ_section_title
;
 Ruthenium-Catalyzed Alkyne trans-Hydrometalation: Mechanistic Insights
 and Preparative Implications.
;
_journal_issue 6
_journal_name_full 'Journal of the American Chemical Society'
_journal_page_first 2443
_journal_page_last 2455
_journal_paper_doi 10.1021/jacs.6b12517
_journal_volume 139
_journal_year 2017
_chemical_compound_source pentane
_chemical_formula_moiety 'C40 H60 Cl4 Ru4, C7 H12'
_chemical_formula_sum 'C47 H72 Cl4 Ru4'
_chemical_formula_weight 1183.12
_chemical_name_systematic
;
 tetrakis(pentamethylcyclopentadienyl-ruthenium-chloride)
 4,4-dimethyl-2-pentyne
;
_space_group_crystal_system monoclinic
_space_group_IT_number 14
_space_group_name_Hall '-P 2yn'
_space_group_name_H-M_alt 'P 1 21/n 1'
_symmetry_space_group_name_Hall '-P 2yn'
_symmetry_space_group_name_H-M 'P 1 21/n 1'
_atom_sites_solution_hydrogens geom
_atom_sites_solution_primary direct
_atom_sites_solution_secondary difmap
_audit_block_code ROD-RA-420-01_100K_10113
_audit_creation_date 2016-06-14
_audit_creation_method SHELXL-2014/7
_cell_angle_alpha 90
_cell_angle_beta 94.351(14)
_cell_angle_gamma 90
_cell_formula_units_Z 4
_cell_length_a 11.375(8)
_cell_length_b 21.717(15)
_cell_length_c 19.940(14)
_cell_measurement_reflns_used 8316
_cell_measurement_temperature 100(2)
_cell_measurement_theta_max 35.5984
_cell_measurement_theta_min 2.9769
_cell_volume 4912(6)
_computing_cell_refinement 'SAINT software (Bruker AXS, 2004)'
_computing_data_collection 'APEX2 (Bruker AXS, 2005-2013)'
_computing_data_reduction 'SAINT software (Bruker AXS, 2004)'
_computing_molecular_graphics 'DIAMOND (Crystal Impact GbR, 1997-2014)'
_computing_structure_refinement 'SHELXL (G. M. Sheldrick, 2013)'
_computing_structure_solution 'SHELXT (G. M. Sheldrick, 2015)'
_diffrn_ambient_temperature 100(2)
_diffrn_detector_area_resol_mean 66.67
_diffrn_measured_fraction_theta_full 0.983
_diffrn_measured_fraction_theta_max 0.986
_diffrn_measurement_device_type 'Bruker-AXS Kappa Mach3 APEX-II'
_diffrn_measurement_method 'CCD \f- and \w-scans'
_diffrn_radiation_monochromator 'Incoatec Helios mirrors'
_diffrn_radiation_source 1\mS
_diffrn_radiation_type Mo-K\a
_diffrn_radiation_wavelength 0.71073
_diffrn_reflns_av_R_equivalents 0.0452
_diffrn_reflns_av_unetI/netI 0.0302
_diffrn_reflns_Laue_measured_fraction_full 0.983
_diffrn_reflns_Laue_measured_fraction_max 0.986
_diffrn_reflns_limit_h_max 17
_diffrn_reflns_limit_h_min -17
_diffrn_reflns_limit_k_max 33
_diffrn_reflns_limit_k_min -33
_diffrn_reflns_limit_l_max 30
_diffrn_reflns_limit_l_min -28
_diffrn_reflns_number 132567
_diffrn_reflns_point_group_measured_fraction_full 0.983
_diffrn_reflns_point_group_measured_fraction_max 0.986
_diffrn_reflns_theta_full 25.242
_diffrn_reflns_theta_max 33.142
_diffrn_reflns_theta_min 3.392
_exptl_absorpt_coefficient_mu 1.454
_exptl_absorpt_correction_T_max 0.97816
_exptl_absorpt_correction_T_min 0.87041
_exptl_absorpt_correction_type gaussian
_exptl_absorpt_process_details 'SADABS (Bruker AXS, 2012)'
_exptl_crystal_colour orange
_exptl_crystal_density_diffrn 1.600
_exptl_crystal_description prism
_exptl_crystal_F_000 2392
_exptl_crystal_size_max 0.146
_exptl_crystal_size_mid 0.122
_exptl_crystal_size_min 0.031
_refine_diff_density_max 1.119
_refine_diff_density_min -1.052
_refine_diff_density_rms 0.118
_refine_ls_extinction_method none
_refine_ls_goodness_of_fit_ref 0.912
_refine_ls_hydrogen_treatment constr
_refine_ls_matrix_type full
_refine_ls_number_parameters 520
_refine_ls_number_reflns 18486
_refine_ls_number_restraints 0
_refine_ls_restrained_S_all 0.912
_refine_ls_R_factor_all 0.0459
_refine_ls_R_factor_gt 0.0308
_refine_ls_shift/su_max 0.003
_refine_ls_shift/su_mean 0.000
_refine_ls_structure_factor_coef Fsqd
_refine_ls_weighting_details 'w=1/[\s^2^(Fo^2^)+(0.0683P)^2^+4.5224P] where P=(Fo^2^+2Fc^2^)/3'
_refine_ls_weighting_scheme calc
_refine_ls_wR_factor_gt 0.0889
_refine_ls_wR_factor_ref 0.1006
_reflns_Friedel_coverage 0.000
_reflns_number_gt 14850
_reflns_number_total 18486
_reflns_threshold_expression 'I > 2\s(I)'
_cod_data_source_file ja6b12517_si_003.cif
_cod_data_source_block 1_10
_cod_database_code 4125788
_shelx_shelxl_version_number 2014/7
_shelx_space_group_comment
;
The symmetry employed for this shelxl refinement is uniquely defined
by the following loop, which should always be used as a source of
symmetry information in preference to the above space-group names.
They are only intended as comments.
;
_shelx_estimated_absorpt_t_min 0.816
_shelx_estimated_absorpt_t_max 0.956

loop_
_space_group_symop_operation_xyz
'x, y, z'
'-x+1/2, y+1/2, -z+1/2'
'-x, -y, -z'
'x-1/2, -y-1/2, z-1/2'

loop_
_atom_site_label
_atom_site_type_symbol
_atom_site_fract_x
_atom_site_fract_y
_atom_site_fract_z
_atom_site_U_iso_or_equiv
_atom_site_adp_type
_atom_site_occupancy
_atom_site_site_symmetry_order
_atom_site_calc_flag
_atom_site_refinement_flags_posn
_atom_site_refinement_flags_adp
C1 C 0.2473(3) 0.54071(17) 0.30711(16) 0.0404(7) Uani 1 1 d . .
C2 C 0.2596(4) 0.52201(17) 0.36211(19) 0.0480(9) Uani 1 1 d . .
C3 C 0.2286(4) 0.56908(18) 0.23971(18) 0.0491(9) Uani 1 1 d . .
H3A H 0.2124 0.5368 0.2059 0.074 Uiso 1 1 calc R U
H3B H 0.2995 0.5918 0.2296 0.074 Uiso 1 1 calc R U
H3C H 0.1614 0.5974 0.2390 0.074 Uiso 1 1 calc R U
C4 C 0.2783(4) 0.49591(18) 0.43159(19) 0.0521(10) Uani 1 1 d . .
C5 C 0.3452(5) 0.4376(2) 0.4279(3) 0.0766(15) Uani 1 1 d . .
H5A H 0.3475 0.4166 0.4715 0.115 Uiso 1 1 calc R U
H5B H 0.4258 0.4467 0.4167 0.115 Uiso 1 1 calc R U
H5C H 0.3065 0.4111 0.3931 0.115 Uiso 1 1 calc R U
C6 C 0.3428(6) 0.5406(3) 0.4771(2) 0.090(2) Uani 1 1 d . .
H6A H 0.3656 0.5207 0.5203 0.135 Uiso 1 1 calc R U
H6B H 0.2917 0.5759 0.4846 0.135 Uiso 1 1 calc R U
H6C H 0.4136 0.5548 0.4566 0.135 Uiso 1 1 calc R U
C7 C 0.1570(4) 0.4857(3) 0.4604(2) 0.0702(14) Uani 1 1 d . .
H7A H 0.1669 0.4590 0.5001 0.105 Uiso 1 1 calc R U
H7B H 0.1029 0.4662 0.4262 0.105 Uiso 1 1 calc R U
H7C H 0.1246 0.5254 0.4732 0.105 Uiso 1 1 calc R U
C8 C 0.0153(2) 0.15309(11) 0.48719(11) 0.0169(4) Uani 1 1 d . .
C9 C 0.0092(2) 0.21961(11) 0.48576(11) 0.0198(4) Uani 1 1 d . .
C10 C 0.1013(2) 0.24187(11) 0.44675(12) 0.0203(4) Uani 1 1 d . .
C11 C 0.1659(2) 0.18957(11) 0.42375(11) 0.0181(4) Uani 1 1 d . .
C12 C 0.1120(2) 0.13462(10) 0.44870(10) 0.0157(4) Uani 1 1 d . .
C13 C -0.0677(2) 0.11162(14) 0.52094(13) 0.0268(5) Uani 1 1 d . .
H13A H -0.0304 0.0714 0.5293 0.040 Uiso 1 1 calc R U
H13B H -0.1403 0.1064 0.4918 0.040 Uiso 1 1 calc R U
H13C H -0.0865 0.1299 0.5637 0.040 Uiso 1 1 calc R U
C14 C -0.0804(2) 0.25814(15) 0.51851(15) 0.0332(7) Uani 1 1 d . .
H14A H -0.0499 0.3001 0.5253 0.050 Uiso 1 1 calc R U
H14B H -0.0957 0.2401 0.5620 0.050 Uiso 1 1 calc R U
H14C H -0.1538 0.2594 0.4895 0.050 Uiso 1 1 calc R U
C15 C 0.1262(3) 0.30815(12) 0.43097(17) 0.0349(7) Uani 1 1 d . .
H15A H 0.2116 0.3149 0.4335 0.052 Uiso 1 1 calc R U
H15B H 0.0908 0.3348 0.4636 0.052 Uiso 1 1 calc R U
H15C H 0.0924 0.3179 0.3855 0.052 Uiso 1 1 calc R U
C16 C 0.2647(3) 0.19302(14) 0.37799(13) 0.0303(6) Uani 1 1 d . .
H16A H 0.3140 0.1561 0.3839 0.045 Uiso 1 1 calc R U
H16B H 0.3127 0.2296 0.3890 0.045 Uiso 1 1 calc R U
H16C H 0.2320 0.1955 0.3312 0.045 Uiso 1 1 calc R U
C17 C 0.1521(2) 0.07014(11) 0.43694(12) 0.0227(5) Uani 1 1 d . .
H17A H 0.2381 0.0695 0.4360 0.034 Uiso 1 1 calc R U
H17B H 0.1158 0.0552 0.3938 0.034 Uiso 1 1 calc R U
H17C H 0.1286 0.0435 0.4733 0.034 Uiso 1 1 calc R U
C18 C 0.6525(2) 0.24449(10) 0.60299(12) 0.0172(4) Uani 1 1 d . .
C19 C 0.6743(2) 0.18648(11) 0.63741(12) 0.0190(4) Uani 1 1 d . .
C20 C 0.6449(2) 0.13732(10) 0.59045(12) 0.0187(4) Uani 1 1 d . .
C21 C 0.6051(2) 0.16495(10) 0.52625(11) 0.0171(4) Uani 1 1 d . .
C22 C 0.6099(2) 0.23105(10) 0.53432(11) 0.0172(4) Uani 1 1 d . .
C23 C 0.6800(3) 0.30752(11) 0.63164(16) 0.0293(6) Uani 1 1 d . .
H23A H 0.6211 0.3370 0.6130 0.044 Uiso 1 1 calc R U
H23B H 0.7585 0.3203 0.6199 0.044 Uiso 1 1 calc R U
H23C H 0.6784 0.3062 0.6807 0.044 Uiso 1 1 calc R U
C24 C 0.7210(3) 0.17933(16) 0.70944(14) 0.0322(6) Uani 1 1 d . .
H24A H 0.7046 0.1376 0.7248 0.048 Uiso 1 1 calc R U
H24B H 0.6826 0.2093 0.7373 0.048 Uiso 1 1 calc R U
H24C H 0.8063 0.1865 0.7132 0.048 Uiso 1 1 calc R U
C25 C 0.6586(3) 0.06951(11) 0.60363(17) 0.0317(6) Uani 1 1 d . .
H25A H 0.5965 0.0470 0.5772 0.048 Uiso 1 1 calc R U
H25B H 0.6525 0.0614 0.6516 0.048 Uiso 1 1 calc R U
H25C H 0.7359 0.0559 0.5907 0.048 Uiso 1 1 calc R U
C26 C 0.5680(2) 0.13005(13) 0.46348(13) 0.0272(5) Uani 1 1 d . .
H26A H 0.5224 0.1572 0.4320 0.041 Uiso 1 1 calc R U
H26B H 0.5194 0.0948 0.4747 0.041 Uiso 1 1 calc R U
H26C H 0.6381 0.1153 0.4426 0.041 Uiso 1 1 calc R U
C27 C 0.5771(2) 0.27869(12) 0.48171(13) 0.0257(5) Uani 1 1 d . .
H27A H 0.5256 0.2601 0.4456 0.039 Uiso 1 1 calc R U
H27B H 0.6487 0.2944 0.4632 0.039 Uiso 1 1 calc R U
H27C H 0.5356 0.3127 0.5020 0.039 Uiso 1 1 calc R U
C28 C 0.1582(2) 0.36418(9) 0.69170(10) 0.0158(4) Uani 1 1 d . .
C29 C 0.2808(2) 0.38059(9) 0.69151(10) 0.0164(4) Uani 1 1 d . .
C30 C 0.3439(2) 0.35378(9) 0.74969(11) 0.0151(4) Uani 1 1 d . .
C31 C 0.2590(2) 0.32053(9) 0.78678(10) 0.0147(4) Uani 1 1 d . .
C32 C 0.1452(2) 0.32693(9) 0.75127(10) 0.0151(4) Uani 1 1 d . .
C33 C 0.0601(3) 0.38558(12) 0.64246(13) 0.0282(6) Uani 1 1 d . .
H33A H -0.0052 0.3561 0.6416 0.042 Uiso 1 1 calc R U
H33B H 0.0891 0.3885 0.5975 0.042 Uiso 1 1 calc R U
H33C H 0.0325 0.4261 0.6562 0.042 Uiso 1 1 calc R U
C34 C 0.3343(3) 0.41961(10) 0.63968(13) 0.0275(6) Uani 1 1 d . .
H34A H 0.4182 0.4096 0.6388 0.041 Uiso 1 1 calc R U
H34B H 0.3255 0.4632 0.6510 0.041 Uiso 1 1 calc R U
H34C H 0.2941 0.4115 0.5954 0.041 Uiso 1 1 calc R U
C35 C 0.4725(2) 0.36036(13) 0.76990(14) 0.0271(5) Uani 1 1 d . .
H35A H 0.5015 0.3227 0.7926 0.041 Uiso 1 1 calc R U
H35B H 0.4848 0.3954 0.8006 0.041 Uiso 1 1 calc R U
H35C H 0.5155 0.3673 0.7298 0.041 Uiso 1 1 calc R U
C36 C 0.2877(2) 0.28661(11) 0.85176(11) 0.0219(5) Uani 1 1 d . .
H36A H 0.2258 0.2563 0.8583 0.033 Uiso 1 1 calc R U
H36B H 0.2924 0.3160 0.8892 0.033 Uiso 1 1 calc R U
H36C H 0.3635 0.2655 0.8501 0.033 Uiso 1 1 calc R U
C37 C 0.0321(2) 0.30017(11) 0.77198(14) 0.0235(5) Uani 1 1 d . .
H37A H 0.0490 0.2632 0.7992 0.035 Uiso 1 1 calc R U
H37B H -0.0186 0.2892 0.7318 0.035 Uiso 1 1 calc R U
H37C H -0.0082 0.3306 0.7984 0.035 Uiso 1 1 calc R U
C38 C 0.3126(3) 0.05779(11) 0.78259(12) 0.0245(5) Uani 1 1 d . .
C39 C 0.1913(3) 0.07690(10) 0.78448(11) 0.0227(5) Uani 1 1 d . .
C40 C 0.1253(2) 0.04927(10) 0.72681(12) 0.0196(4) Uani 1 1 d . .
C41 C 0.2063(2) 0.01466(9) 0.68956(11) 0.0163(4) Uani 1 1 d . .
C42 C 0.3225(2) 0.01985(10) 0.72401(12) 0.0201(4) Uani 1 1 d . .
C43 C 0.4111(3) 0.07514(15) 0.83310(15) 0.0425(8) Uani 1 1 d . .
H43A H 0.4857 0.0750 0.8116 0.064 Uiso 1 1 calc R U
H43B H 0.4154 0.0454 0.8702 0.064 Uiso 1 1 calc R U
H43C H 0.3967 0.1164 0.8507 0.064 Uiso 1 1 calc R U
C44 C 0.1404(4) 0.11443(13) 0.83849(15) 0.0405(8) Uani 1 1 d . .
H44A H 0.0728 0.1380 0.8190 0.061 Uiso 1 1 calc R U
H44B H 0.2005 0.1428 0.8582 0.061 Uiso 1 1 calc R U
H44C H 0.1148 0.0870 0.8736 0.061 Uiso 1 1 calc R U
C45 C -0.0043(2) 0.05534(12) 0.71097(16) 0.0314(6) Uani 1 1 d . .
H45A H -0.0233 0.0474 0.6630 0.047 Uiso 1 1 calc R U
H45B H -0.0292 0.0971 0.7219 0.047 Uiso 1 1 calc R U
H45C H -0.0455 0.0255 0.7376 0.047 Uiso 1 1 calc R U
C46 C 0.1783(3) -0.02130(10) 0.62638(12) 0.0241(5) Uani 1 1 d . .
H46A H 0.2401 -0.0144 0.5955 0.036 Uiso 1 1 calc R U
H46B H 0.1022 -0.0078 0.6051 0.036 Uiso 1 1 calc R U
H46C H 0.1744 -0.0652 0.6372 0.036 Uiso 1 1 calc R U
C47 C 0.4309(3) -0.01095(12) 0.70263(16) 0.0325(6) Uani 1 1 d . .
H47A H 0.4313 -0.0091 0.6535 0.049 Uiso 1 1 calc R U
H47B H 0.4318 -0.0541 0.7172 0.049 Uiso 1 1 calc R U
H47C H 0.5009 0.0101 0.7231 0.049 Uiso 1 1 calc R U
Cl1 Cl 0.32839(4) 0.26887(2) 0.57147(2) 0.01116(8) Uani 1 1 d . .
Cl2 Cl 0.33047(4) 0.11573(2) 0.57712(2) 0.01216(8) Uani 1 1 d . .
Cl3 Cl 0.40681(5) 0.19576(2) 0.71479(2) 0.01198(8) Uani 1 1 d . .
Cl4 Cl 0.12612(5) 0.19535(2) 0.65240(2) 0.01246(9) Uani 1 1 d . .
Ru1 Ru 0.17476(2) 0.19079(2) 0.53024(2) 0.01117(4) Uani 1 1 d . .
Ru2 Ru 0.49407(2) 0.19310(2) 0.60140(2) 0.01098(4) Uani 1 1 d . .
Ru3 Ru 0.26217(2) 0.28345(2) 0.68866(2) 0.00989(4) Uani 1 1 d . .
Ru4 Ru 0.25927(2) 0.10837(2) 0.69464(2) 0.01227(4) Uani 1 1 d . .

loop_
_atom_site_aniso_label
_atom_site_aniso_U_11
_atom_site_aniso_U_22
_atom_site_aniso_U_33
_atom_site_aniso_U_23
_atom_site_aniso_U_13
_atom_site_aniso_U_12
C1 0.044(2) 0.0466(18) 0.0314(15) -0.0029(12) 0.0058(14) -0.0144(14)
C2 0.058(3) 0.0405(17) 0.0452(19) 0.0024(14) 0.0034(17) -0.0108(16)
C3 0.051(2) 0.055(2) 0.0411(18) -0.0006(15) 0.0027(16) -0.0165(17)
C4 0.058(3) 0.053(2) 0.0443(19) 0.0154(16) -0.0062(17) -0.0103(18)
C5 0.078(4) 0.085(4) 0.069(3) 0.025(3) 0.017(3) 0.016(3)
C6 0.143(6) 0.076(3) 0.047(3) 0.017(2) -0.015(3) -0.026(3)
C7 0.050(3) 0.107(4) 0.054(2) 0.040(3) 0.004(2) -0.002(2)
C8 0.0116(10) 0.0247(10) 0.0142(9) -0.0052(7) -0.0002(7) -0.0023(8)
C9 0.0128(11) 0.0284(11) 0.0172(10) -0.0062(8) -0.0052(8) 0.0044(8)
C10 0.0180(12) 0.0233(10) 0.0183(10) 0.0025(8) -0.0072(8) 0.0013(8)
C11 0.0150(11) 0.0272(11) 0.0117(9) 0.0013(7) -0.0014(8) 0.0019(8)
C12 0.0139(10) 0.0211(9) 0.0117(8) -0.0042(7) -0.0017(7) 0.0008(7)
C13 0.0163(12) 0.0433(15) 0.0209(11) -0.0050(10) 0.0026(9) -0.0119(10)
C14 0.0173(13) 0.0465(16) 0.0343(14) -0.0210(12) -0.0083(11) 0.0135(11)
C15 0.0411(18) 0.0242(12) 0.0369(16) 0.0128(10) -0.0126(13) -0.0007(11)
C16 0.0213(14) 0.0537(18) 0.0162(11) 0.0064(10) 0.0039(10) -0.0028(11)
C17 0.0263(13) 0.0220(10) 0.0193(10) -0.0083(8) -0.0027(9) 0.0046(9)
C18 0.0119(10) 0.0179(9) 0.0220(10) -0.0024(7) 0.0031(8) -0.0019(7)
C19 0.0106(10) 0.0260(10) 0.0203(10) 0.0005(8) 0.0003(8) 0.0016(8)
C20 0.0119(10) 0.0161(9) 0.0290(11) 0.0025(8) 0.0066(8) 0.0030(7)
C21 0.0125(10) 0.0188(9) 0.0208(10) -0.0032(7) 0.0069(8) 0.0000(7)
C22 0.0129(10) 0.0204(9) 0.0190(10) 0.0021(7) 0.0064(8) 0.0019(7)
C23 0.0216(13) 0.0254(12) 0.0424(16) -0.0134(10) 0.0120(11) -0.0084(9)
C24 0.0195(14) 0.0504(16) 0.0256(13) 0.0056(12) -0.0040(10) 0.0067(12)
C25 0.0252(14) 0.0185(10) 0.0535(18) 0.0091(11) 0.0160(13) 0.0069(9)
C26 0.0221(13) 0.0347(13) 0.0256(12) -0.0135(10) 0.0079(10) -0.0031(10)
C27 0.0207(13) 0.0299(12) 0.0278(12) 0.0120(10) 0.0092(10) 0.0041(9)
C28 0.0187(11) 0.0137(8) 0.0145(9) -0.0026(7) -0.0015(8) 0.0057(7)
C29 0.0240(12) 0.0111(8) 0.0148(9) -0.0035(6) 0.0058(8) -0.0011(7)
C30 0.0152(10) 0.0144(8) 0.0159(9) -0.0052(7) 0.0024(7) -0.0029(7)
C31 0.0185(11) 0.0147(8) 0.0110(8) -0.0027(6) 0.0015(7) 0.0018(7)
C32 0.0173(11) 0.0146(8) 0.0136(9) -0.0042(7) 0.0032(7) 0.0017(7)
C33 0.0307(15) 0.0268(11) 0.0253(12) -0.0056(9) -0.0095(10) 0.0164(10)
C34 0.0465(17) 0.0132(9) 0.0250(11) -0.0002(8) 0.0161(11) -0.0030(9)
C35 0.0172(12) 0.0348(13) 0.0291(12) -0.0154(10) -0.0003(10) -0.0037(9)
C36 0.0313(14) 0.0216(10) 0.0126(9) -0.0003(8) -0.0003(9) 0.0033(9)
C37 0.0174(12) 0.0262(11) 0.0281(12) -0.0071(9) 0.0107(10) -0.0011(8)
C38 0.0360(15) 0.0195(10) 0.0174(10) 0.0068(8) -0.0026(10) -0.0083(9)
C39 0.0389(15) 0.0151(9) 0.0150(9) 0.0015(7) 0.0086(9) -0.0068(9)
C40 0.0238(12) 0.0137(8) 0.0224(10) 0.0015(7) 0.0090(9) -0.0034(8)
C41 0.0205(11) 0.0112(8) 0.0176(9) 0.0009(7) 0.0034(8) -0.0023(7)
C42 0.0216(12) 0.0143(9) 0.0246(11) 0.0078(8) 0.0026(9) 0.0012(8)
C43 0.057(2) 0.0379(15) 0.0285(14) 0.0145(12) -0.0213(14) -0.0164(15)
C44 0.074(3) 0.0248(12) 0.0262(13) -0.0043(10) 0.0262(15) -0.0069(13)
C45 0.0210(14) 0.0251(12) 0.0496(17) 0.0037(11) 0.0123(12) -0.0038(9)
C46 0.0352(15) 0.0157(9) 0.0222(11) -0.0029(8) 0.0066(10) -0.0056(9)
C47 0.0261(14) 0.0218(11) 0.0507(17) 0.0176(11) 0.0096(12) 0.0055(10)
Cl1 0.0114(2) 0.01134(17) 0.01085(18) -0.00004(14) 0.00162(15) 0.00083(15)
Cl2 0.0131(2) 0.01112(18) 0.01227(19) -0.00045(14) 0.00117(16) 0.00020(15)
Cl3 0.0125(2) 0.01157(18) 0.01180(19) 0.00011(14) 0.00042(16) 0.00046(14)
Cl4 0.0116(2) 0.01322(19) 0.0128(2) -0.00118(14) 0.00246(16) -0.00117(15)
Ru1 0.00961(8) 0.01336(7) 0.01037(7) -0.00115(5) -0.00037(5) 0.00037(5)
Ru2 0.00895(8) 0.01164(7) 0.01254(7) 0.00014(5) 0.00210(6) 0.00097(5)
Ru3 0.01064(8) 0.00972(7) 0.00937(7) -0.00138(5) 0.00111(5) 0.00064(5)
Ru4 0.01542(9) 0.01009(7) 0.01139(7) 0.00115(5) 0.00162(6) -0.00185(5)

loop_
_atom_type_symbol
_atom_type_description
_atom_type_scat_dispersion_real
_atom_type_scat_dispersion_imag
_atom_type_scat_source
C C 0.0033 0.0016 'International Tables Vol C Tables 4.2.6.8 and 6.1.1.4'
H H 0.0000 0.0000 'International Tables Vol C Tables 4.2.6.8 and 6.1.1.4'
Cl Cl 0.1484 0.1585 'International Tables Vol C Tables 4.2.6.8 and 6.1.1.4'
Ru Ru -1.2594 0.8363 'International Tables Vol C Tables 4.2.6.8 and 6.1.1.4'

loop_
_exptl_crystal_face_index_h
_exptl_crystal_face_index_k
_exptl_crystal_face_index_l
_exptl_crystal_face_perp_dist
-1.00 0.00 1.00 0.0010
1.00 0.00 -1.00 0.0150
1.00 2.00 3.00 0.0610
-1.00 -2.00 -3.00 0.0530
1.00 -2.00 0.00 0.0200
-1.00 2.00 0.00 0.0490
-1.00 4.00 2.00 0.0530

loop_
_geom_angle_atom_site_label_1
_geom_angle_atom_site_label_2
_geom_angle_atom_site_label_3
_geom_angle
C2 C1 C3 175.4(4)
C1 C2 C4 177.6(5)
C5 C4 C6 111.0(4)
C5 C4 C2 108.4(4)
C6 C4 C2 110.3(3)
C5 C4 C7 111.8(4)
C6 C4 C7 106.2(4)
C2 C4 C7 109.2(3)
C12 C8 C9 107.72(19)
C12 C8 C13 127.0(2)
C9 C8 C13 125.3(2)
C12 C8 Ru1 70.04(13)
C9 C8 Ru1 70.11(13)
C13 C8 Ru1 126.90(17)
C10 C9 C8 108.11(19)
C10 C9 C14 126.4(2)
C8 C9 C14 125.5(2)
C10 C9 Ru1 70.33(14)
C8 C9 Ru1 69.87(13)
C14 C9 Ru1 126.38(17)
C9 C10 C11 108.5(2)
C9 C10 C15 126.3(2)
C11 C10 C15 125.2(3)
C9 C10 Ru1 70.04(14)
C11 C10 Ru1 70.02(13)
C15 C10 Ru1 126.56(18)
C10 C11 C12 107.5(2)
C10 C11 C16 125.1(2)
C12 C11 C16 127.3(2)
C10 C11 Ru1 70.07(13)
C12 C11 Ru1 69.82(12)
C16 C11 Ru1 128.83(18)
C8 C12 C11 108.23(19)
C8 C12 C17 126.6(2)
C11 C12 C17 125.2(2)
C8 C12 Ru1 69.96(12)
C11 C12 Ru1 70.20(13)
C17 C12 Ru1 124.86(16)
C19 C18 C22 107.82(19)
C19 C18 C23 126.0(2)
C22 C18 C23 125.9(2)
C19 C18 Ru2 70.32(13)
C22 C18 Ru2 69.88(13)
C23 C18 Ru2 129.54(17)
C20 C19 C18 108.3(2)
C20 C19 C24 126.3(2)
C18 C19 C24 125.4(2)
C20 C19 Ru2 70.14(13)
C18 C19 Ru2 69.79(13)
C24 C19 Ru2 126.36(18)
C19 C20 C21 107.90(19)
C19 C20 C25 126.6(2)
C21 C20 C25 125.4(2)
C19 C20 Ru2 70.16(13)
C21 C20 Ru2 69.86(12)
C25 C20 Ru2 127.97(17)
C22 C21 C20 107.78(19)
C22 C21 C26 127.0(2)
C20 C21 C26 125.2(2)
C22 C21 Ru2 69.79(11)
C20 C21 Ru2 70.08(13)
C26 C21 Ru2 126.28(17)
C21 C22 C18 108.23(19)
C21 C22 C27 127.0(2)
C18 C22 C27 124.8(2)
C21 C22 Ru2 70.32(12)
C18 C22 Ru2 70.12(13)
C27 C22 Ru2 125.27(17)
C29 C28 C32 107.38(19)
C29 C28 C33 126.4(2)
C32 C28 C33 126.1(2)
C29 C28 Ru3 70.24(12)
C32 C28 Ru3 69.79(12)
C33 C28 Ru3 128.73(15)
C28 C29 C30 108.75(19)
C28 C29 C34 125.8(2)
C30 C29 C34 125.4(2)
C28 C29 Ru3 70.05(12)
C30 C29 Ru3 70.25(12)
C34 C29 Ru3 126.03(15)
C29 C30 C31 107.5(2)
C29 C30 C35 126.6(2)
C31 C30 C35 125.8(2)
C29 C30 Ru3 70.07(12)
C31 C30 Ru3 69.82(12)
C35 C30 Ru3 126.91(16)
C32 C31 C30 108.09(19)
C32 C31 C36 126.9(2)
C30 C31 C36 125.0(2)
C32 C31 Ru3 70.05(12)
C30 C31 Ru3 70.14(12)
C36 C31 Ru3 126.27(16)
C31 C32 C28 108.24(19)
C31 C32 C37 126.0(2)
C28 C32 C37 125.7(2)
C31 C32 Ru3 70.33(13)
C28 C32 Ru3 70.03(12)
C37 C32 Ru3 125.56(15)
C42 C38 C39 108.6(2)
C42 C38 C43 126.1(3)
C39 C38 C43 125.3(3)
C42 C38 Ru4 70.16(14)
C39 C38 Ru4 70.02(13)
C43 C38 Ru4 125.39(18)
C38 C39 C40 107.3(2)
C38 C39 C44 126.6(3)
C40 C39 C44 126.0(3)
C38 C39 Ru4 70.11(13)
C40 C39 Ru4 70.36(13)
C44 C39 Ru4 128.10(17)
C41 C40 C39 108.2(2)
C41 C40 C45 126.8(2)
C39 C40 C45 125.0(2)
C41 C40 Ru4 70.02(13)
C39 C40 Ru4 69.58(13)
C45 C40 Ru4 127.04(17)
C40 C41 C42 108.2(2)
C40 C41 C46 127.2(2)
C42 C41 C46 124.7(2)
C40 C41 Ru4 70.42(12)
C42 C41 Ru4 69.94(12)
C46 C41 Ru4 125.61(15)
C38 C42 C41 107.8(2)
C38 C42 C47 127.2(3)
C41 C42 C47 125.0(2)
C38 C42 Ru4 70.10(14)
C41 C42 Ru4 70.18(12)
C47 C42 Ru4 126.70(16)
Ru1 Cl1 Ru3 97.91(3)
Ru1 Cl1 Ru2 97.14(5)
Ru3 Cl1 Ru2 97.58(3)
Ru2 Cl2 Ru1 97.30(5)
Ru2 Cl2 Ru4 98.44(3)
Ru1 Cl2 Ru4 96.77(4)
Ru2 Cl3 Ru3 97.19(3)
Ru2 Cl3 Ru4 98.06(3)
Ru3 Cl3 Ru4 96.74(6)
Ru4 Cl4 Ru3 97.58(5)
Ru4 Cl4 Ru1 97.00(3)
Ru3 Cl4 Ru1 97.50(3)
C8 Ru1 C12 40.00(8)
C8 Ru1 C9 40.02(10)
C12 Ru1 C9 67.05(9)
C8 Ru1 C11 67.26(9)
C12 Ru1 C11 39.99(9)
C9 Ru1 C11 67.05(9)
C8 Ru1 C10 66.93(10)
C12 Ru1 C10 66.89(10)
C9 Ru1 C10 39.63(10)
C11 Ru1 C10 39.91(9)
C8 Ru1 Cl1 160.67(7)
C12 Ru1 Cl1 145.34(6)
C9 Ru1 Cl1 120.65(8)
C11 Ru1 Cl1 108.28(7)
C10 Ru1 Cl1 97.25(8)
C8 Ru1 Cl2 117.09(8)
C12 Ru1 Cl2 95.65(7)
C9 Ru1 Cl2 157.04(7)
C11 Ru1 Cl2 109.93(7)
C10 Ru1 Cl2 148.21(7)
Cl1 Ru1 Cl2 82.23(5)
C8 Ru1 Cl4 99.33(7)
C12 Ru1 Cl4 132.45(7)
C9 Ru1 Cl4 97.97(7)
C11 Ru1 Cl4 164.65(7)
C10 Ru1 Cl4 129.14(8)
Cl1 Ru1 Cl4 81.80(3)
Cl2 Ru1 Cl4 82.43(3)
C22 Ru2 C18 39.99(9)
C22 Ru2 C21 39.89(9)
C18 Ru2 C21 67.11(9)
C22 Ru2 C20 67.09(9)
C18 Ru2 C20 67.01(10)
C21 Ru2 C20 40.06(9)
C22 Ru2 C19 66.97(10)
C18 Ru2 C19 39.89(9)
C21 Ru2 C19 66.95(10)
C20 Ru2 C19 39.69(9)
C22 Ru2 Cl2 128.55(7)
C18 Ru2 Cl2 165.21(6)
C21 Ru2 Cl2 98.19(7)
C20 Ru2 Cl2 100.94(8)
C19 Ru2 Cl2 134.22(7)
C22 Ru2 Cl3 149.23(7)
C18 Ru2 Cl3 111.37(7)
C21 Ru2 Cl3 158.40(7)
C20 Ru2 Cl3 118.55(7)
C19 Ru2 Cl3 97.64(8)
Cl2 Ru2 Cl3 81.58(3)
C22 Ru2 Cl1 94.92(8)
C18 Ru2 Cl1 106.11(8)
C21 Ru2 Cl1 119.46(7)
C20 Ru2 Cl1 159.41(7)
C19 Ru2 Cl1 143.44(7)
Cl2 Ru2 Cl1 82.13(6)
Cl3 Ru2 Cl1 82.01(3)
C32 Ru3 C28 40.18(8)
C32 Ru3 C31 39.62(9)
C28 Ru3 C31 67.07(8)
C32 Ru3 C29 66.80(9)
C28 Ru3 C29 39.71(10)
C31 Ru3 C29 66.79(8)
C32 Ru3 C30 66.93(9)
C28 Ru3 C30 67.00(10)
C31 Ru3 C30 40.04(8)
C29 Ru3 C30 39.68(9)
C32 Ru3 Cl1 147.81(6)
C28 Ru3 Cl1 109.65(6)
C31 Ru3 Cl1 158.13(7)
C29 Ru3 Cl1 96.50(6)
C30 Ru3 Cl1 118.14(7)
C32 Ru3 Cl4 96.18(8)
C28 Ru3 Cl4 107.65(8)
C31 Ru3 Cl4 119.88(6)
C29 Ru3 Cl4 144.81(7)
C30 Ru3 Cl4 159.91(6)
Cl1 Ru3 Cl4 81.95(3)
C32 Ru3 Cl3 129.73(7)
C28 Ru3 Cl3 165.30(6)
C31 Ru3 Cl3 98.70(7)
C29 Ru3 Cl3 132.63(8)
C30 Ru3 Cl3 99.95(8)
Cl1 Ru3 Cl3 82.08(3)
Cl4 Ru3 Cl3 82.22(5)
C39 Ru4 C38 39.87(11)
C39 Ru4 C42 67.14(10)
C38 Ru4 C42 39.75(10)
C39 Ru4 C41 67.08(9)
C38 Ru4 C41 66.73(9)
C42 Ru4 C41 39.89(10)
C39 Ru4 C40 40.06(9)
C38 Ru4 C40 66.70(11)
C42 Ru4 C40 66.76(10)
C41 Ru4 C40 39.56(9)
C39 Ru4 Cl4 105.99(8)
C38 Ru4 Cl4 142.26(8)
C42 Ru4 Cl4 162.36(7)
C41 Ru4 Cl4 122.71(8)
C40 Ru4 Cl4 97.28(8)
C39 Ru4 Cl2 164.27(6)
C38 Ru4 Cl2 134.78(9)
C42 Ru4 Cl2 100.76(7)
C41 Ru4 Cl2 97.20(6)
C40 Ru4 Cl2 126.96(7)
Cl4 Ru4 Cl2 82.55(3)
C39 Ru4 Cl3 112.70(7)
C38 Ru4 Cl3 96.43(8)
C42 Ru4 Cl3 115.27(8)
C41 Ru4 Cl3 154.66(7)
C40 Ru4 Cl3 151.74(7)
Cl4 Ru4 Cl3 82.33(5)
Cl2 Ru4 Cl3 81.15(3)

loop_
_geom_bond_atom_site_label_1
_geom_bond_atom_site_label_2
_geom_bond_distance
C1 C2 1.168(5)
C1 C3 1.479(5)
C2 C4 1.497(5)
C4 C5 1.481(6)
C4 C6 1.485(6)
C4 C7 1.551(6)
C8 C12 1.445(3)
C8 C9 1.446(4)
C8 C13 1.500(3)
C8 Ru1 2.112(2)
C9 C10 1.435(4)
C9 C14 1.505(3)
C9 Ru1 2.115(3)
C10 C11 1.446(3)
C10 C15 1.505(4)
C10 Ru1 2.119(2)
C11 C12 1.447(3)
C11 C16 1.503(4)
C11 Ru1 2.118(3)
C12 C17 1.497(3)
C12 Ru1 2.113(2)
C18 C19 1.447(3)
C18 C22 1.447(3)
C18 C23 1.507(3)
C18 Ru2 2.118(2)
C19 C20 1.443(3)
C19 C24 1.501(4)
C19 Ru2 2.125(3)
C20 C21 1.454(3)
C20 C25 1.502(3)
C20 Ru2 2.125(2)
C21 C22 1.445(3)
C21 C26 1.496(3)
C21 Ru2 2.122(2)
C22 C27 1.500(3)
C22 Ru2 2.114(2)
C28 C29 1.439(3)
C28 C32 1.454(3)
C28 C33 1.503(3)
C28 Ru3 2.118(2)
C29 C30 1.440(3)
C29 C34 1.501(3)
C29 Ru3 2.121(2)
C30 C31 1.452(3)
C30 C35 1.494(4)
C30 Ru3 2.123(2)
C31 C32 1.435(3)
C31 C36 1.504(3)
C31 Ru3 2.119(2)
C32 C37 1.498(3)
C32 Ru3 2.115(2)
C38 C42 1.441(4)
C38 C39 1.444(4)
C38 C43 1.497(4)
C38 Ru4 2.119(3)
C39 C40 1.454(4)
C39 C44 1.501(4)
C39 Ru4 2.117(2)
C40 C41 1.439(3)
C40 C45 1.490(4)
C40 Ru4 2.128(2)
C41 C42 1.447(4)
C41 C46 1.496(3)
C41 Ru4 2.123(2)
C42 C47 1.493(4)
C42 Ru4 2.119(2)
Cl1 Ru1 2.5274(12)
Cl1 Ru3 2.5288(16)
Cl1 Ru2 2.5388(13)
Cl2 Ru2 2.5267(13)
Cl2 Ru1 2.5331(12)
Cl2 Ru4 2.5419(16)
Cl3 Ru2 2.5380(16)
Cl3 Ru3 2.5447(13)
Cl3 Ru4 2.5451(13)
Cl4 Ru4 2.5256(13)
Cl4 Ru3 2.5315(13)
Cl4 Ru1 2.5404(17)
